data_7046103
loop_
_publ_author_name
'Sorg, Jens R.'
'Wehner, Tobias'
'Matthes, Philipp R.'
'Sure, Rebecca'
'Grimme, Stefan'
'Heine, Johanna'
'M\"uller-Buschbaum, Klaus'

_publ_section_title
;
 Bismuth as a versatile cation for luminescence in coordination polymers
 from BiX<sub>3</sub>/4,4'-bipy: understanding of photophysics by quantum
 chemical calculations and structural parallels to lanthanides.
;
_journal_issue 23
_journal_name_full 'Dalton transactions (Cambridge, England : 2003)'
_journal_page_first 7669
_journal_page_last 7681
_journal_paper_doi 10.1039/c8dt00642c
_journal_volume 47
_journal_year 2018
_chemical_formula_moiety 'C10 H8 Cl4 N2 Tb, 2(C5 H5.5 N)'
_chemical_formula_sum 'C20 H19 Cl4 N4 Tb'
_chemical_formula_weight 616.11
_space_group_crystal_system monoclinic
_space_group_IT_number 15
_space_group_name_Hall '-C 2yc'
_space_group_name_H-M_alt 'C 1 2/c 1'
_symmetry_space_group_name_Hall '-C 2yc'
_symmetry_space_group_name_H-M 'C 1 2/c 1'
_atom_sites_solution_hydrogens geom
_atom_sites_solution_primary dual
_audit_creation_date 2016-10-11
_audit_creation_method
;
Olex2 1.2
(compiled 2016.09.09 svn.r3337 for OlexSys, GUI svn.r5227)
;
_audit_update_record
;
2018-03-28 deposited with the CCDC.
2018-04-25 downloaded from the CCDC.
;
_cell_angle_alpha 90
_cell_angle_beta 107.7010(10)
_cell_angle_gamma 90
_cell_formula_units_Z 4
_cell_length_a 14.5387(4)
_cell_length_b 12.2326(3)
_cell_length_c 13.1136(4)
_cell_measurement_reflns_used 9926
_cell_measurement_temperature 173(2)
_cell_measurement_theta_max 30.07
_cell_measurement_theta_min 2.48
_cell_volume 2221.79(11)
_computing_cell_refinement 'SAINT V8.18C (?, 2016)'
_computing_data_collection 'APEX2 ver. 7.68A (Bruker AXS)'
_computing_data_reduction 'SAINT V8.18C (?, 2016)'
_computing_molecular_graphics 'Olex2 (Dolomanov et al., 2009)'
_computing_publication_material 'Olex2 (Dolomanov et al., 2009)'
_computing_structure_refinement 'XL (Sheldrick, 2008)'
_computing_structure_solution 'XT (Sheldrick, 2015)'
_diffrn_ambient_temperature 173.15
_diffrn_measured_fraction_theta_full 1.000
_diffrn_measured_fraction_theta_max 0.972
_diffrn_measurement_device_type 'Bruker APEX-II CCD'
_diffrn_measurement_method '\f and \w scans'
_diffrn_radiation_monochromator graphite
_diffrn_radiation_type MoK\a
_diffrn_radiation_wavelength 0.71073
_diffrn_reflns_av_R_equivalents 0.0278
_diffrn_reflns_av_unetI/netI 0.0211
_diffrn_reflns_Laue_measured_fraction_full 1.000
_diffrn_reflns_Laue_measured_fraction_max 0.972
_diffrn_reflns_limit_h_max 20
_diffrn_reflns_limit_h_min -20
_diffrn_reflns_limit_k_max 17
_diffrn_reflns_limit_k_min -17
_diffrn_reflns_limit_l_max 18
_diffrn_reflns_limit_l_min -18
_diffrn_reflns_number 17699
_diffrn_reflns_point_group_measured_fraction_full 1.000
_diffrn_reflns_point_group_measured_fraction_max 0.972
_diffrn_reflns_theta_full 25.242
_diffrn_reflns_theta_max 30.074
_diffrn_reflns_theta_min 2.221
_diffrn_standards_number 0
_exptl_absorpt_coefficient_mu 3.679
_exptl_absorpt_correction_T_max 0.7460
_exptl_absorpt_correction_T_min 0.6508
_exptl_absorpt_correction_type multi-scan
_exptl_absorpt_process_details
'SADABS-2008/1 (Bruker,2008) was used for absorption correction. wR2(int) was 0.0490 before and 0.0395 after correction. The Ratio of minimum to maximum transmission is 0.8724. The \l/2 correction factor is 0.0015.'
_exptl_crystal_colour colourless
_exptl_crystal_colour_primary colourless
_exptl_crystal_density_diffrn 1.842
_exptl_crystal_description block
_exptl_crystal_F_000 1200
_exptl_crystal_size_max 0.339
_exptl_crystal_size_mid 0.321
_exptl_crystal_size_min 0.200
_refine_diff_density_max 0.562
_refine_diff_density_min -0.914
_refine_diff_density_rms 0.108
_refine_ls_extinction_method none
_refine_ls_goodness_of_fit_ref 1.094
_refine_ls_hydrogen_treatment constr
_refine_ls_matrix_type full
_refine_ls_number_parameters 134
_refine_ls_number_reflns 3180
_refine_ls_number_restraints 0
_refine_ls_restrained_S_all 1.094
_refine_ls_R_factor_all 0.0193
_refine_ls_R_factor_gt 0.0169
_refine_ls_shift/su_max 0.000
_refine_ls_shift/su_mean 0.000
_refine_ls_structure_factor_coef Fsqd
_refine_ls_weighting_details 'w=1/[\s^2^(Fo^2^)+(0.0229P)^2^+0.7524P] where P=(Fo^2^+2Fc^2^)/3'
_refine_ls_weighting_scheme calc
_refine_ls_wR_factor_gt 0.0414
_refine_ls_wR_factor_ref 0.0425
_reflns_Friedel_coverage 0.000
_reflns_number_gt 2998
_reflns_number_total 3180
_reflns_threshold_expression 'I > 2\s(I)'
_cod_data_source_file c8dt00642c2.cif
_cod_data_source_block compound7
_cod_depositor_comments 'Adding full bibliography for 7046099--7046109.cif.'
_cod_database_code 7046103
_shelxl_version_number 2014/6
_shelx_space_group_comment
;
The symmetry employed for this shelxl refinement is uniquely defined
by the following loop, which should always be used as a source of
symmetry information in preference to the above space-group names.
They are only intended as comments.
;
_olex2_refinement_description
;
1. Fixed Uiso
 At 1.2 times of:
  All C(H) groups, All N(H) groups
2. Others
 Fixed Sof: H3(0.5)
3.a Aromatic/amide H refined with riding coordinates:
 N3(H3), C2(H2), C5(H5), C1(H1), C6(H6), C11(H11), C10(H10), C7(H7), C9(H9),
 C8(H8)
;
_olex2_submission_special_instructions 'No special instructions were received'

loop_
_space_group_symop_operation_xyz
'x, y, z'
'-x, y, -z+1/2'
'x+1/2, y+1/2, z'
'-x+1/2, y+1/2, -z+1/2'
'-x, -y, -z'
'x, -y, z-1/2'
'-x+1/2, -y+1/2, -z'
'x+1/2, -y+1/2, z-1/2'

loop_
_atom_site_label
_atom_site_type_symbol
_atom_site_fract_x
_atom_site_fract_y
_atom_site_fract_z
_atom_site_U_iso_or_equiv
_atom_site_adp_type
_atom_site_occupancy
_atom_site_site_symmetry_order
_atom_site_calc_flag
_atom_site_refinement_flags_posn
_atom_site_refinement_flags_adp
_atom_site_refinement_flags_occupancy
_atom_site_disorder_assembly
_atom_site_disorder_group
Tb1 Tb 0.5000 0.76661(2) 0.2500 0.00751(4) Uani 1 2 d S T P . .
Cl1 Cl 0.68538(3) 0.76649(3) 0.27022(4) 0.01328(8) Uani 1 1 d . . . . .
Cl2 Cl 0.52951(3) 0.76173(3) 0.45743(3) 0.01385(9) Uani 1 1 d . . . . .
N1 N 0.5000 0.55921(16) 0.2500 0.0105(4) Uani 1 2 d S T P . .
N3 N 0.74291(10) 0.35585(13) 0.49205(11) 0.0161(3) Uani 1 1 d . . . . .
H3 H 0.7474 0.2841 0.4954 0.019 Uiso 0.5 1 calc R . . A -1
N2 N 0.5000 -0.02556(16) 0.2500 0.0110(4) Uani 1 2 d S T P . .
C4 C 0.5000 0.20605(19) 0.2500 0.0093(4) Uani 1 2 d S T P . .
C3 C 0.5000 0.32788(19) 0.2500 0.0095(4) Uani 1 2 d S T P . .
C2 C 0.42609(12) 0.38754(14) 0.27139(14) 0.0117(3) Uani 1 1 d . . . . .
H2 H 0.3745 0.3507 0.2871 0.014 Uiso 1 1 calc R . . . .
C5 C 0.41711(12) 0.14599(15) 0.24573(14) 0.0137(3) Uani 1 1 d . . . . .
H5 H 0.3589 0.1827 0.2433 0.016 Uiso 1 1 calc R . . . .
C1 C 0.42832(12) 0.50109(14) 0.26952(14) 0.0118(3) Uani 1 1 d . . . . .
H1 H 0.3765 0.5399 0.2827 0.014 Uiso 1 1 calc R . . . .
C6 C 0.42006(12) 0.03267(15) 0.24506(14) 0.0144(4) Uani 1 1 d . . . . .
H6 H 0.3624 -0.0061 0.2409 0.017 Uiso 1 1 calc R . . . .
C11 C 0.66837(14) 0.40570(15) 0.51201(15) 0.0172(4) Uani 1 1 d . . . . .
H11 H 0.6208 0.3630 0.5296 0.021 Uiso 1 1 calc R . . . .
C10 C 0.65927(15) 0.51806(16) 0.50749(15) 0.0193(4) Uani 1 1 d . . . . .
H10 H 0.6057 0.5526 0.5211 0.023 Uiso 1 1 calc R . . . .
C7 C 0.81084(14) 0.41453(16) 0.46700(15) 0.0185(4) Uani 1 1 d . . . . .
H7 H 0.8633 0.3780 0.4527 0.022 Uiso 1 1 calc R . . . .
C9 C 0.72947(15) 0.57959(16) 0.48277(14) 0.0204(4) Uani 1 1 d . . . . .
H9 H 0.7252 0.6571 0.4804 0.024 Uiso 1 1 calc R . . . .
C8 C 0.80603(15) 0.52708(16) 0.46154(15) 0.0214(4) Uani 1 1 d . . . . .
H8 H 0.8545 0.5679 0.4435 0.026 Uiso 1 1 calc R . . . .

loop_
_atom_site_aniso_label
_atom_site_aniso_U_11
_atom_site_aniso_U_22
_atom_site_aniso_U_33
_atom_site_aniso_U_23
_atom_site_aniso_U_13
_atom_site_aniso_U_12
Tb1 0.00737(6) 0.00353(6) 0.01309(6) 0.000 0.00530(4) 0.000
Cl1 0.00855(18) 0.01223(19) 0.0203(2) 0.00156(15) 0.00632(16) 0.00041(14)
Cl2 0.0142(2) 0.01351(19) 0.01492(19) -0.00009(15) 0.00604(16) 0.00033(15)
N1 0.0120(10) 0.0078(9) 0.0132(9) 0.000 0.0060(8) 0.000
N3 0.0200(8) 0.0084(7) 0.0199(8) -0.0010(6) 0.0063(7) 0.0013(6)
N2 0.0127(10) 0.0060(9) 0.0149(10) 0.000 0.0050(8) 0.000
C4 0.0119(11) 0.0056(10) 0.0111(10) 0.000 0.0047(9) 0.000
C3 0.0106(11) 0.0066(10) 0.0111(10) 0.000 0.0031(8) 0.000
C2 0.0122(8) 0.0078(8) 0.0176(8) 0.0002(6) 0.0084(7) -0.0007(6)
C5 0.0112(8) 0.0081(8) 0.0232(9) -0.0004(6) 0.0071(7) 0.0011(6)
C1 0.0128(8) 0.0085(8) 0.0163(8) -0.0004(6) 0.0080(7) 0.0019(6)
C6 0.0121(8) 0.0078(8) 0.0250(9) -0.0007(7) 0.0080(7) -0.0016(6)
C11 0.0193(9) 0.0145(9) 0.0203(9) 0.0016(7) 0.0098(7) -0.0002(7)
C10 0.0256(10) 0.0168(9) 0.0177(9) 0.0016(7) 0.0097(8) 0.0083(8)
C7 0.0173(9) 0.0192(10) 0.0206(9) -0.0030(7) 0.0083(7) 0.0000(7)
C9 0.0356(11) 0.0095(9) 0.0157(9) -0.0003(7) 0.0072(8) -0.0012(8)
C8 0.0261(11) 0.0193(10) 0.0201(9) -0.0011(8) 0.0090(8) -0.0092(8)

loop_
_atom_type_symbol
_atom_type_description
_atom_type_scat_dispersion_real
_atom_type_scat_dispersion_imag
_atom_type_scat_source
C C 0.0033 0.0016 'International Tables Vol C Tables 4.2.6.8 and 6.1.1.4'
H H 0.0000 0.0000 'International Tables Vol C Tables 4.2.6.8 and 6.1.1.4'
Cl Cl 0.1484 0.1585 'International Tables Vol C Tables 4.2.6.8 and 6.1.1.4'
N N 0.0061 0.0033 'International Tables Vol C Tables 4.2.6.8 and 6.1.1.4'
Tb Tb -0.1723 4.1537 'International Tables Vol C Tables 4.2.6.8 and 6.1.1.4'

loop_
_geom_angle_atom_site_label_1
_geom_angle_atom_site_label_2
_geom_angle_atom_site_label_3
_geom_angle
_geom_angle_site_symmetry_1
_geom_angle_site_symmetry_3
Cl1 Tb1 Cl1 179.936(18) 2_655 .
Cl2 Tb1 Cl1 86.786(14) 2_655 .
Cl2 Tb1 Cl1 93.213(14) 2_655 2_655
Cl2 Tb1 Cl1 86.786(14) . 2_655
Cl2 Tb1 Cl1 93.213(14) . .
Cl2 Tb1 Cl2 177.394(19) 2_655 .
N1 Tb1 Cl1 89.967(9) . 2_655
N1 Tb1 Cl1 89.968(9) . .
N1 Tb1 Cl2 88.697(9) . .
N1 Tb1 Cl2 88.698(9) . 2_655
N1 Tb1 N2 180.0 . 1_565
N2 Tb1 Cl1 90.033(9) 1_565 2_655
N2 Tb1 Cl1 90.032(9) 1_565 .
N2 Tb1 Cl2 91.302(9) 1_565 2_655
N2 Tb1 Cl2 91.303(9) 1_565 .
C1 N1 Tb1 121.81(10) . .
C1 N1 Tb1 121.81(10) 2_655 .
C1 N1 C1 116.4(2) 2_655 .
C11 N3 H3 119.8 . .
C11 N3 C7 120.35(17) . .
C7 N3 H3 119.8 . .
C6 N2 Tb1 121.90(11) . 1_545
C6 N2 Tb1 121.90(11) 2_655 1_545
C6 N2 C6 116.2(2) 2_655 .
C5 C4 C3 121.71(11) 2_655 .
C5 C4 C3 121.71(11) . .
C5 C4 C5 116.6(2) . 2_655
C2 C3 C4 121.52(11) 2_655 .
C2 C3 C4 121.52(11) . .
C2 C3 C2 117.0(2) . 2_655
C3 C2 H2 120.2 . .
C1 C2 C3 119.70(16) . .
C1 C2 H2 120.2 . .
C4 C5 H5 120.1 . .
C6 C5 C4 119.84(17) . .
C6 C5 H5 120.1 . .
N1 C1 C2 123.62(16) . .
N1 C1 H1 118.2 . .
C2 C1 H1 118.2 . .
N2 C6 C5 123.76(17) . .
N2 C6 H6 118.1 . .
C5 C6 H6 118.1 . .
N3 C11 H11 119.4 . .
N3 C11 C10 121.23(18) . .
C10 C11 H11 119.4 . .
C11 C10 H10 120.5 . .
C11 C10 C9 118.94(18) . .
C9 C10 H10 120.5 . .
N3 C7 H7 119.4 . .
N3 C7 C8 121.19(18) . .
C8 C7 H7 119.4 . .
C10 C9 H9 120.3 . .
C10 C9 C8 119.34(18) . .
C8 C9 H9 120.3 . .
C7 C8 C9 118.93(18) . .
C7 C8 H8 120.5 . .
C9 C8 H8 120.5 . .

loop_
_geom_bond_atom_site_label_1
_geom_bond_atom_site_label_2
_geom_bond_distance
_geom_bond_site_symmetry_2
Tb1 Cl1 2.6268(4) .
Tb1 Cl1 2.6267(4) 2_655
Tb1 Cl2 2.6224(4) 2_655
Tb1 Cl2 2.6225(4) .
Tb1 N1 2.537(2) .
Tb1 N2 2.542(2) 1_565
N1 C1 1.349(2) .
N1 C1 1.349(2) 2_655
N3 H3 0.8800 .
N3 C11 1.337(2) .
N3 C7 1.340(2) .
N2 Tb1 2.542(2) 1_545
N2 C6 1.348(2) .
N2 C6 1.348(2) 2_655
C4 C3 1.490(3) .
C4 C5 1.398(2) 2_655
C4 C5 1.398(2) .
C3 C2 1.396(2) 2_655
C3 C2 1.396(2) .
C2 H2 0.9500 .
C2 C1 1.390(2) .
C5 H5 0.9500 .
C5 C6 1.387(3) .
C1 H1 0.9500 .
C6 H6 0.9500 .
C11 H11 0.9500 .
C11 C10 1.380(3) .
C10 H10 0.9500 .
C10 C9 1.384(3) .
C7 H7 0.9500 .
C7 C8 1.379(3) .
C9 H9 0.9500 .
C9 C8 1.385(3) .
C8 H8 0.9500 .
